data_4501506
loop_
_publ_author_name
'Li, Ling-Ling'
'Yuan, Rong-Xin'
'Liu, Lei-Lei'
'Ren, Zhi-Gang'
'Zheng, Ai-Xia'
'Cheng, Hong-Jian'
'Li, Hong-Xi'
'Lang, Jian-Ping'

_publ_section_title
;
 Formation of [CuSCN]n-Based Topological Structures via a Family of
 Flexible Benzimidazolyl-Based Linkers with Different Spacer Lengths
;
_journal_issue 4
_journal_name_full 'Crystal Growth &amp; Design'
_journal_page_first 1929
_journal_paper_doi 10.1021/cg100028y
_journal_volume 10
_journal_year 2010
_chemical_formula_moiety 'C18 H16 Cu N5 S, C2 H3 N'
_chemical_formula_sum 'C20 H19 Cu N6 S'
_chemical_formula_weight 439.03
_chemical_name_systematic
; 
 ? 
;
_space_group_IT_number 2
_symmetry_cell_setting triclinic
_symmetry_space_group_name_Hall '-P 1'
_symmetry_space_group_name_H-M 'P -1'
_atom_sites_solution_hydrogens geom
_atom_sites_solution_primary direct
_atom_sites_solution_secondary difmap
_audit_creation_method SHELXL-97
_cell_angle_alpha 100.75(3)
_cell_angle_beta 98.54(3)
_cell_angle_gamma 119.04(3)
_cell_formula_units_Z 2
_cell_length_a 9.7226(19)
_cell_length_b 9.750(2)
_cell_length_c 12.448(3)
_cell_measurement_reflns_used 4190
_cell_measurement_temperature 223(2)
_cell_measurement_theta_max 27.4932
_cell_measurement_theta_min 3.0156
_cell_volume 973.5(6)
_computing_structure_refinement 'SHELXL-97 (Sheldrick, 1997)'
_computing_structure_solution 'SHELXS-97 (Sheldrick, 1990)'
_diffrn_ambient_temperature 223(2)
_diffrn_measured_fraction_theta_full 0.978
_diffrn_measured_fraction_theta_max 0.978
_diffrn_measurement_device_type 'Rigaku MercuryCCD area detector'
_diffrn_measurement_method \w
_diffrn_radiation_monochromator graphite
_diffrn_radiation_source 'fine-focus sealed tube'
_diffrn_radiation_type MoK\a
_diffrn_radiation_wavelength 0.71073
_diffrn_reflns_av_R_equivalents 0.0345
_diffrn_reflns_av_sigmaI/netI 0.0598
_diffrn_reflns_limit_h_max 12
_diffrn_reflns_limit_h_min -12
_diffrn_reflns_limit_k_max 10
_diffrn_reflns_limit_k_min -12
_diffrn_reflns_limit_l_max 16
_diffrn_reflns_limit_l_min -16
_diffrn_reflns_number 8911
_diffrn_reflns_theta_full 27.47
_diffrn_reflns_theta_max 27.47
_diffrn_reflns_theta_min 3.02
_diffrn_standards_decay_% 0
_diffrn_standards_interval_count 0
_diffrn_standards_interval_time 0
_diffrn_standards_number 0
_exptl_absorpt_coefficient_mu 1.247
_exptl_absorpt_correction_T_max 0.9289
_exptl_absorpt_correction_T_min 0.6353
_exptl_absorpt_correction_type multi-scan
_exptl_absorpt_process_details 'Jacobson, R. (1998) Private communication to Rigaku Company, Tokyo, Japan.'
_exptl_crystal_colour Yellow
_exptl_crystal_density_diffrn 1.498
_exptl_crystal_density_method 'not measured'
_exptl_crystal_description Block
_exptl_crystal_F_000 452
_exptl_crystal_size_max 0.40
_exptl_crystal_size_mid 0.15
_exptl_crystal_size_min 0.06
_refine_diff_density_max 0.640
_refine_diff_density_min -0.405
_refine_diff_density_rms 0.119
_refine_ls_extinction_method none
_refine_ls_goodness_of_fit_ref 1.000
_refine_ls_hydrogen_treatment constr
_refine_ls_matrix_type full
_refine_ls_number_parameters 254
_refine_ls_number_reflns 4364
_refine_ls_number_restraints 3
_refine_ls_restrained_S_all 1.003
_refine_ls_R_factor_all 0.0800
_refine_ls_R_factor_gt 0.0501
_refine_ls_shift/su_max 0.000
_refine_ls_shift/su_mean 0.000
_refine_ls_structure_factor_coef Fsqd
_refine_ls_weighting_details 'calc w=1/[\s^2^(Fo^2^)+(0.0621P)^2^+0.0000P] where P=(Fo^2^+2Fc^2^)/3'
_refine_ls_weighting_scheme calc
_refine_ls_wR_factor_gt 0.1063
_refine_ls_wR_factor_ref 0.1193
_reflns_number_gt 3052
_reflns_number_total 4364
_reflns_threshold_expression >2sigma(I)
_cod_data_source_file cg100028y_si_001.cif
_cod_data_source_block '[{(CuSCN)2(prbbm)2}.2MeCN]n'
_cod_original_cell_volume 973.5(3)
_cod_database_code 4501506

loop_
_symmetry_equiv_pos_as_xyz
'x, y, z'
'-x, -y, -z'

loop_
_atom_site_label
_atom_site_type_symbol
_atom_site_fract_x
_atom_site_fract_y
_atom_site_fract_z
_atom_site_U_iso_or_equiv
_atom_site_adp_type
_atom_site_occupancy
_atom_site_symmetry_multiplicity
_atom_site_calc_flag
_atom_site_refinement_flags
Cu1 Cu 0.39568(5) 0.04793(5) 0.31580(3) 0.04148(15) Uani 1 1 d .
S1 S 0.34412(10) -0.22695(10) 0.29738(6) 0.0399(2) Uani 1 1 d .
N1 N 0.4511(3) 0.1063(3) 0.1745(2) 0.0352(6) Uani 1 1 d .
N2 N 0.4246(3) 0.1359(3) -0.0002(2) 0.0341(6) Uani 1 1 d .
N3 N 0.0992(3) 0.1169(3) -0.2951(2) 0.0382(6) Uani 1 1 d .
N4 N -0.1723(3) -0.0159(3) -0.3225(2) 0.0376(6) Uani 1 1 d .
N5 N 0.4495(4) -0.1832(3) 0.5308(2) 0.0462(7) Uani 1 1 d .
N6 N 0.0532(7) 0.2072(8) 0.0524(6) 0.161(3) Uani 1 1 d D
C1 C 0.6036(4) 0.2223(4) 0.1668(2) 0.0316(6) Uani 1 1 d .
C2 C 0.7554(4) 0.3099(4) 0.2480(3) 0.0380(7) Uani 1 1 d .
H2 H 0.7660 0.2965 0.3210 0.046 Uiso 1 1 calc R
C3 C 0.8890(4) 0.4161(4) 0.2181(3) 0.0450(8) Uani 1 1 d .
H3 H 0.9929 0.4762 0.2712 0.054 Uiso 1 1 calc R
C4 C 0.8727(4) 0.4363(4) 0.1093(3) 0.0460(8) Uani 1 1 d .
H4 H 0.9664 0.5104 0.0914 0.055 Uiso 1 1 calc R
C5 C 0.7229(4) 0.3506(4) 0.0274(3) 0.0407(7) Uani 1 1 d .
H5 H 0.7123 0.3648 -0.0454 0.049 Uiso 1 1 calc R
C6 C 0.5897(4) 0.2430(4) 0.0588(2) 0.0323(6) Uani 1 1 d .
C7 C 0.3499(4) 0.0591(4) 0.0727(2) 0.0351(7) Uani 1 1 d .
H7 H 0.2373 -0.0200 0.0531 0.042 Uiso 1 1 calc R
C8 C 0.3465(4) 0.1147(4) -0.1171(2) 0.0364(7) Uani 1 1 d .
H8A H 0.2344 0.0189 -0.1416 0.044 Uiso 1 1 calc R
H8B H 0.4069 0.0940 -0.1678 0.044 Uiso 1 1 calc R
C9 C 0.3425(4) 0.2655(4) -0.1267(3) 0.0408(7) Uani 1 1 d .
H9A H 0.4542 0.3620 -0.0981 0.049 Uiso 1 1 calc R
H9B H 0.2776 0.2827 -0.0787 0.049 Uiso 1 1 calc R
C10 C 0.2696(4) 0.2503(4) -0.2490(3) 0.0437(8) Uani 1 1 d .
H10A H 0.2776 0.3539 -0.2511 0.052 Uiso 1 1 calc R
H10B H 0.3338 0.2319 -0.2971 0.052 Uiso 1 1 calc R
C11 C 0.0360(4) -0.0377(4) -0.3702(2) 0.0377(7) Uani 1 1 d .
C12 C 0.1097(5) -0.1107(5) -0.4243(3) 0.0486(9) Uani 1 1 d .
H12 H 0.2235 -0.0544 -0.4136 0.058 Uiso 1 1 calc R
C13 C 0.0078(5) -0.2686(5) -0.4937(3) 0.0569(10) Uani 1 1 d .
H13 H 0.0532 -0.3222 -0.5316 0.068 Uiso 1 1 calc R
C14 C -0.1620(5) -0.3533(5) -0.5103(3) 0.0565(10) Uani 1 1 d .
H14 H -0.2273 -0.4629 -0.5571 0.068 Uiso 1 1 calc R
C15 C -0.2354(5) -0.2785(4) -0.4589(3) 0.0494(8) Uani 1 1 d .
H15 H -0.3497 -0.3336 -0.4724 0.059 Uiso 1 1 calc R
C16 C -0.1335(4) -0.1193(4) -0.3869(2) 0.0377(7) Uani 1 1 d .
C17 C -0.0310(4) 0.1197(4) -0.2710(3) 0.0416(8) Uani 1 1 d .
H17 H -0.0204 0.2118 -0.2214 0.050 Uiso 1 1 calc R
C18 C 0.4058(4) -0.2021(4) 0.4353(3) 0.0345(7) Uani 1 1 d .
C19 C 0.3162(7) 0.3749(5) 0.2136(4) 0.0812(14) Uani 1 1 d D
H19A H 0.4073 0.4242 0.1813 0.122 Uiso 1 1 calc R
H19B H 0.3293 0.3048 0.2546 0.122 Uiso 1 1 calc R
H19C H 0.3138 0.4608 0.2654 0.122 Uiso 1 1 calc R
C20 C 0.1675(7) 0.2798(6) 0.1249(5) 0.0841(15) Uani 1 1 d D

loop_
_atom_site_aniso_label
_atom_site_aniso_U_11
_atom_site_aniso_U_22
_atom_site_aniso_U_33
_atom_site_aniso_U_23
_atom_site_aniso_U_13
_atom_site_aniso_U_12
Cu1 0.0414(3) 0.0506(3) 0.0367(2) 0.01881(18) 0.01351(17) 0.0247(2)
S1 0.0467(5) 0.0401(5) 0.0342(4) 0.0103(3) 0.0114(3) 0.0241(4)
N1 0.0386(15) 0.0401(15) 0.0333(13) 0.0151(11) 0.0121(11) 0.0233(13)
N2 0.0351(14) 0.0358(14) 0.0314(13) 0.0133(11) 0.0090(11) 0.0177(13)
N3 0.0354(14) 0.0438(16) 0.0402(14) 0.0177(12) 0.0096(11) 0.0227(13)
N4 0.0346(14) 0.0393(15) 0.0399(14) 0.0109(12) 0.0123(11) 0.0199(13)
N5 0.0517(18) 0.0457(17) 0.0379(15) 0.0134(12) 0.0087(13) 0.0241(15)
N6 0.067(3) 0.148(6) 0.203(7) -0.033(5) 0.009(4) 0.047(4)
C1 0.0361(16) 0.0332(16) 0.0305(14) 0.0103(12) 0.0127(12) 0.0208(15)
C2 0.0414(18) 0.0415(18) 0.0314(15) 0.0084(13) 0.0103(14) 0.0231(16)
C3 0.0391(19) 0.050(2) 0.0384(17) 0.0036(15) 0.0058(14) 0.0225(18)
C4 0.0385(19) 0.045(2) 0.0441(18) 0.0084(15) 0.0180(15) 0.0141(17)
C5 0.0444(19) 0.0438(19) 0.0345(16) 0.0128(14) 0.0169(14) 0.0216(17)
C6 0.0327(16) 0.0326(16) 0.0327(15) 0.0079(12) 0.0104(12) 0.0184(14)
C7 0.0356(17) 0.0363(17) 0.0372(16) 0.0135(13) 0.0109(13) 0.0207(15)
C8 0.0383(17) 0.0392(18) 0.0306(15) 0.0118(13) 0.0066(13) 0.0200(16)
C9 0.0415(18) 0.0402(18) 0.0395(17) 0.0104(14) 0.0060(14) 0.0226(17)
C10 0.0342(17) 0.0455(19) 0.0504(19) 0.0242(15) 0.0076(14) 0.0182(16)
C11 0.0449(19) 0.0481(19) 0.0343(16) 0.0198(14) 0.0141(14) 0.0314(17)
C12 0.053(2) 0.075(3) 0.0402(18) 0.0261(18) 0.0187(16) 0.046(2)
C13 0.080(3) 0.078(3) 0.0411(19) 0.0146(19) 0.0196(19) 0.062(3)
C14 0.075(3) 0.053(2) 0.0403(19) 0.0049(16) 0.0107(18) 0.038(2)
C15 0.052(2) 0.052(2) 0.0412(19) 0.0121(16) 0.0106(16) 0.0267(19)
C16 0.0414(18) 0.0442(19) 0.0336(16) 0.0157(14) 0.0144(13) 0.0246(17)
C17 0.044(2) 0.0438(19) 0.0428(17) 0.0127(15) 0.0115(15) 0.0280(18)
C18 0.0260(15) 0.0291(16) 0.0465(19) 0.0113(13) 0.0116(13) 0.0126(14)
C19 0.111(4) 0.052(3) 0.078(3) 0.024(2) 0.023(3) 0.040(3)
C20 0.066(3) 0.066(3) 0.120(4) 0.016(3) 0.048(3) 0.034(3)

loop_
_atom_type_symbol
_atom_type_description
_atom_type_scat_dispersion_real
_atom_type_scat_dispersion_imag
_atom_type_scat_source
C C 0.0033 0.0016 'International Tables Vol C Tables 4.2.6.8 and 6.1.1.4'
H H 0.0000 0.0000 'International Tables Vol C Tables 4.2.6.8 and 6.1.1.4'
N N 0.0061 0.0033 'International Tables Vol C Tables 4.2.6.8 and 6.1.1.4'
S S 0.1246 0.1234 'International Tables Vol C Tables 4.2.6.8 and 6.1.1.4'
Cu Cu 0.3201 1.2651 'International Tables Vol C Tables 4.2.6.8 and 6.1.1.4'

loop_
_geom_angle_atom_site_label_1
_geom_angle_atom_site_label_2
_geom_angle_atom_site_label_3
_geom_angle
_geom_angle_site_symmetry_1
_geom_angle_site_symmetry_3
N5 Cu1 N1 121.49(12) 2_656 .
N5 Cu1 N4 107.34(11) 2_656 2
N1 Cu1 N4 111.16(10) . 2
N5 Cu1 S1 104.94(9) 2_656 .
N1 Cu1 S1 108.06(8) . .
N4 Cu1 S1 101.96(8) 2 .
C18 S1 Cu1 97.30(11) . .
C7 N1 C1 104.5(2) . .
C7 N1 Cu1 128.3(2) . .
C1 N1 Cu1 126.75(19) . .
C7 N2 C6 106.7(2) . .
C7 N2 C8 126.8(3) . .
C6 N2 C8 126.5(3) . .
C17 N3 C11 106.1(3) . .
C17 N3 C10 125.8(3) . .
C11 N3 C10 128.1(3) . .
C17 N4 C16 104.3(3) . .
C17 N4 Cu1 124.9(2) . 2
C16 N4 Cu1 130.6(2) . 2
C18 N5 Cu1 151.5(3) . 2_656
N1 C1 C2 129.5(3) . .
N1 C1 C6 110.1(2) . .
C2 C1 C6 120.4(3) . .
C3 C2 C1 118.0(3) . .
C3 C2 H2 121.0 . .
C1 C2 H2 121.0 . .
C2 C3 C4 120.9(3) . .
C2 C3 H3 119.6 . .
C4 C3 H3 119.6 . .
C5 C4 C3 122.1(3) . .
C5 C4 H4 118.9 . .
C3 C4 H4 118.9 . .
C6 C5 C4 116.2(3) . .
C6 C5 H5 121.9 . .
C4 C5 H5 121.9 . .
C5 C6 C1 122.4(3) . .
C5 C6 N2 132.3(3) . .
C1 C6 N2 105.3(3) . .
N1 C7 N2 113.4(3) . .
N1 C7 H7 123.3 . .
N2 C7 H7 123.3 . .
N2 C8 C9 111.4(2) . .
N2 C8 H8A 109.3 . .
C9 C8 H8A 109.3 . .
N2 C8 H8B 109.3 . .
C9 C8 H8B 109.3 . .
H8A C8 H8B 108.0 . .
C8 C9 C10 112.5(3) . .
C8 C9 H9A 109.1 . .
C10 C9 H9A 109.1 . .
C8 C9 H9B 109.1 . .
C10 C9 H9B 109.1 . .
H9A C9 H9B 107.8 . .
N3 C10 C9 112.6(3) . .
N3 C10 H10A 109.1 . .
C9 C10 H10A 109.1 . .
N3 C10 H10B 109.1 . .
C9 C10 H10B 109.1 . .
H10A C10 H10B 107.8 . .
N3 C11 C12 132.3(3) . .
N3 C11 C16 105.5(3) . .
C12 C11 C16 122.2(3) . .
C13 C12 C11 116.5(3) . .
C13 C12 H12 121.8 . .
C11 C12 H12 121.8 . .
C12 C13 C14 122.1(3) . .
C12 C13 H13 118.9 . .
C14 C13 H13 118.9 . .
C15 C14 C13 121.2(4) . .
C15 C14 H14 119.4 . .
C13 C14 H14 119.4 . .
C14 C15 C16 117.3(3) . .
C14 C15 H15 121.4 . .
C16 C15 H15 121.4 . .
C15 C16 C11 120.6(3) . .
C15 C16 N4 129.8(3) . .
C11 C16 N4 109.6(3) . .
N4 C17 N3 114.5(3) . .
N4 C17 H17 122.7 . .
N3 C17 H17 122.7 . .
N5 C18 S1 179.3(3) . .
C20 C19 H19A 109.5 . .
C20 C19 H19B 109.5 . .
H19A C19 H19B 109.5 . .
C20 C19 H19C 109.5 . .
H19A C19 H19C 109.5 . .
H19B C19 H19C 109.5 . .
N6 C20 C19 177.5(7) . .

loop_
_geom_bond_atom_site_label_1
_geom_bond_atom_site_label_2
_geom_bond_distance
_geom_bond_site_symmetry_2
Cu1 N5 1.983(3) 2_656
Cu1 N1 2.017(2) .
Cu1 N4 2.056(2) 2
Cu1 S1 2.4329(11) .
S1 C18 1.662(3) .
N1 C7 1.325(4) .
N1 C1 1.393(4) .
N2 C7 1.354(4) .
N2 C6 1.394(4) .
N2 C8 1.465(4) .
N3 C17 1.355(4) .
N3 C11 1.388(4) .
N3 C10 1.453(4) .
N4 C17 1.306(4) .
N4 C16 1.400(4) .
N4 Cu1 2.056(2) 2
N5 C18 1.149(4) .
N5 Cu1 1.983(3) 2_656
N6 C20 1.119(7) .
C1 C2 1.393(4) .
C1 C6 1.393(4) .
C2 C3 1.371(5) .
C2 H2 0.9400 .
C3 C4 1.401(5) .
C3 H3 0.9400 .
C4 C5 1.385(5) .
C4 H4 0.9400 .
C5 C6 1.384(4) .
C5 H5 0.9400 .
C7 H7 0.9400 .
C8 C9 1.515(4) .
C8 H8A 0.9800 .
C8 H8B 0.9800 .
C9 C10 1.528(4) .
C9 H9A 0.9800 .
C9 H9B 0.9800 .
C10 H10A 0.9800 .
C10 H10B 0.9800 .
C11 C12 1.390(4) .
C11 C16 1.398(4) .
C12 C13 1.367(5) .
C12 H12 0.9400 .
C13 C14 1.401(6) .
C13 H13 0.9400 .
C14 C15 1.384(5) .
C14 H14 0.9400 .
C15 C16 1.385(5) .
C15 H15 0.9400 .
C17 H17 0.9400 .
C19 C20 1.418(7) .
C19 H19A 0.9700 .
C19 H19B 0.9700 .
C19 H19C 0.9700 .

loop_
_geom_torsion_atom_site_label_1
_geom_torsion_atom_site_label_2
_geom_torsion_atom_site_label_3
_geom_torsion_atom_site_label_4
_geom_torsion
_geom_torsion_site_symmetry_1
N5 Cu1 S1 C18 19.09(14) 2_656
N1 Cu1 S1 C18 150.06(13) .
N4 Cu1 S1 C18 -92.73(13) 2
N5 Cu1 N1 C7 -160.0(2) 2_656
N4 Cu1 N1 C7 -32.2(3) 2
S1 Cu1 N1 C7 78.9(2) .
N5 Cu1 N1 C1 11.4(3) 2_656
N4 Cu1 N1 C1 139.1(2) 2
S1 Cu1 N1 C1 -109.8(2) .
C7 N1 C1 C2 -178.5(3) .
Cu1 N1 C1 C2 8.5(4) .
C7 N1 C1 C6 0.4(3) .
Cu1 N1 C1 C6 -172.59(18) .
N1 C1 C2 C3 178.9(3) .
C6 C1 C2 C3 0.1(4) .
C1 C2 C3 C4 0.3(4) .
C2 C3 C4 C5 -0.3(5) .
C3 C4 C5 C6 -0.3(5) .
C4 C5 C6 C1 0.7(4) .
C4 C5 C6 N2 -178.4(3) .
N1 C1 C6 C5 -179.7(3) .
C2 C1 C6 C5 -0.7(4) .
N1 C1 C6 N2 -0.3(3) .
C2 C1 C6 N2 178.7(2) .
C7 N2 C6 C5 179.4(3) .
C8 N2 C6 C5 -2.4(5) .
C7 N2 C6 C1 0.1(3) .
C8 N2 C6 C1 178.3(2) .
C1 N1 C7 N2 -0.3(3) .
Cu1 N1 C7 N2 172.53(18) .
C6 N2 C7 N1 0.1(3) .
C8 N2 C7 N1 -178.1(2) .
C7 N2 C8 C9 109.1(3) .
C6 N2 C8 C9 -68.7(4) .
N2 C8 C9 C10 177.1(3) .
C17 N3 C10 C9 77.0(4) .
C11 N3 C10 C9 -102.2(4) .
C8 C9 C10 N3 63.1(4) .
C17 N3 C11 C12 179.6(3) .
C10 N3 C11 C12 -1.1(5) .
C17 N3 C11 C16 0.3(3) .
C10 N3 C11 C16 179.6(3) .
N3 C11 C12 C13 179.7(3) .
C16 C11 C12 C13 -1.1(5) .
C11 C12 C13 C14 0.2(5) .
C12 C13 C14 C15 1.8(6) .
C13 C14 C15 C16 -2.6(5) .
C14 C15 C16 C11 1.7(5) .
C14 C15 C16 N4 -178.5(3) .
N3 C11 C16 C15 179.6(3) .
C12 C11 C16 C15 0.2(5) .
N3 C11 C16 N4 -0.3(3) .
C12 C11 C16 N4 -179.7(3) .
C17 N4 C16 C15 -179.6(3) .
Cu1 N4 C16 C15 -5.3(5) 2
C17 N4 C16 C11 0.2(3) .
Cu1 N4 C16 C11 174.5(2) 2
C16 N4 C17 N3 0.0(3) .
Cu1 N4 C17 N3 -174.80(19) 2
C11 N3 C17 N4 -0.2(4) .
C10 N3 C17 N4 -179.5(3) .
Cu1 N5 C18 S1 -16(22) 2_656
Cu1 S1 C18 N5 -25(22) .
